data_7135906
loop_
_publ_author_name
'Seki, Tomohiro'
'Ishikawa, Rintaro'
'Yamamoto, Kaisei'
'Hibino, Ritsu'
'Moriya, Makoto'

_publ_section_title
;
 The temperature-controllable photomechanical behavior of an
 &#x3b1;-isocyanostilbene derivative.
;
_journal_issue 38
_journal_name_full 'Chemical communications (Cambridge, England)'
_journal_page_first 9685
_journal_page_last 9689
_journal_paper_doi 10.1039/d6cc00616g
_journal_volume 62
_journal_year 2026
_chemical_formula_moiety 'C17 H14 I N O2'
_chemical_formula_sum 'C17 H14 I N O2'
_chemical_formula_weight 391.19
_space_group_crystal_system orthorhombic
_space_group_IT_number 61
_space_group_name_Hall '-P 2ac 2ab'
_space_group_name_H-M_alt 'P b c a'
_atom_sites_solution_hydrogens geom
_atom_sites_solution_primary dual
_audit_creation_date 2026-04-10
_audit_creation_method
;
Olex2 1.5
(compiled 2026.04.07 svn.r39635298 for OlexSys, GUI svn.r7533)
;
_audit_update_record
;
2026-04-15 deposited with the CCDC.	2026-04-16 downloaded from the CCDC.
;
_cell_angle_alpha 90
_cell_angle_beta 90
_cell_angle_gamma 90
_cell_formula_units_Z 8
_cell_length_a 16.1022(4)
_cell_length_b 7.1059(2)
_cell_length_c 27.7748(7)
_cell_measurement_reflns_used 4337
_cell_measurement_temperature 298.03(18)
_cell_measurement_theta_max 76.0780
_cell_measurement_theta_min 3.1630
_cell_volume 3178.01(14)
_computing_cell_refinement 'CrysAlisPro 1.171.42.93a (Rigaku OD, 2023)'
_computing_data_collection 'CrysAlisPro 1.171.42.93a (Rigaku OD, 2023)'
_computing_data_reduction 'CrysAlisPro 1.171.42.93a (Rigaku OD, 2023)'
_computing_molecular_graphics 'Olex2 1.5 (Dolomanov et al., 2009)'
_computing_publication_material 'Olex2 1.5 (Dolomanov et al., 2009)'
_computing_structure_refinement 'SHELXL 2018/1 (Sheldrick, 2015)'
_computing_structure_solution 'SHELXT  (Sheldrick, 2015)'
_diffrn_ambient_environment air
_diffrn_ambient_temperature 298.03(18)
_diffrn_detector 'Hybrid Pixel Array Detector'
_diffrn_detector_area_resol_mean 10.0000
_diffrn_detector_type HyPix
_diffrn_measured_fraction_theta_full 0.994
_diffrn_measured_fraction_theta_max 0.993
_diffrn_measurement_details
;
List of Runs (angles in degrees, time in seconds):

  # Type    Start    End  Width  t~exp~   \w     \q     \k     \f   Frames
#--------------------------------------------------------------------------
  1  \w   -119.00 -62.00   0.50    2.02    --  -47.55 -66.00 -72.00  114
  2  \w    -76.00 -50.00   0.50    8.07    -- -104.50  66.00-159.00   52
  3  \w    -73.00 -45.00   0.50    8.07    -- -104.50  66.00  62.00   56
  4  \w    -97.00 -38.00   0.50    8.07    -- -104.50  93.00 -59.00  118
  5  \w     89.00 167.00   0.50    8.07    --  107.14  66.00-159.00  156
  6  \w    -20.00  27.00   0.50    2.02    --  -47.55  19.00  90.00   94
  7  \w    -23.00  27.00   0.50    2.02    --  -47.55  19.00-150.00  100
  8  \w    -16.00  10.00   0.50    2.02    --  -47.55  19.00-180.00   52
  9  \w    -10.00  25.00   0.50    2.02    --   47.55 -19.00 -90.00   70
 10  \w   -104.00 -37.00   0.50    8.07    -- -104.50 125.00-150.00  134
 11  \w    -62.00 -36.00   0.50    8.07    -- -104.50  57.00-180.00   52
 12  \w     43.00  69.00   0.50    8.07    --  107.14 -57.00-120.00   52
 13  \w     40.00  67.00   0.50    8.07    --  107.14 -57.00 120.00   54
 14  \w     36.00  69.00   0.50    8.07    --  107.14 -57.00-150.00   66
;
_diffrn_measurement_device 'four-circle diffractometer'
_diffrn_measurement_device_type 'XtaLAB Synergy R, HyPix'
_diffrn_measurement_method '\w scans'
_diffrn_orient_matrix_type 'CrysAlisPro convention (1999,Acta A55,543-557)'
_diffrn_orient_matrix_UB_11 0.0496215000
_diffrn_orient_matrix_UB_12 0.0874809000
_diffrn_orient_matrix_UB_13 -0.0418390000
_diffrn_orient_matrix_UB_21 -0.0529949000
_diffrn_orient_matrix_UB_22 0.1799239000
_diffrn_orient_matrix_UB_23 0.0035836000
_diffrn_orient_matrix_UB_31 0.0624505000
_diffrn_orient_matrix_UB_32 0.0832171000
_diffrn_orient_matrix_UB_33 0.0362038000
_diffrn_radiation_monochromator mirror
_diffrn_radiation_probe x-ray
_diffrn_radiation_type 'Cu K\a'
_diffrn_radiation_wavelength 1.54184
_diffrn_reflns_av_R_equivalents 0.0807
_diffrn_reflns_av_unetI/netI 0.0684
_diffrn_reflns_Laue_measured_fraction_full 0.994
_diffrn_reflns_Laue_measured_fraction_max 0.993
_diffrn_reflns_limit_h_max 19
_diffrn_reflns_limit_h_min -15
_diffrn_reflns_limit_k_max 8
_diffrn_reflns_limit_k_min -7
_diffrn_reflns_limit_l_max 33
_diffrn_reflns_limit_l_min -32
_diffrn_reflns_number 10521
_diffrn_reflns_point_group_measured_fraction_full 0.994
_diffrn_reflns_point_group_measured_fraction_max 0.993
_diffrn_reflns_theta_full 67.684
_diffrn_reflns_theta_max 68.214
_diffrn_reflns_theta_min 3.182
_diffrn_source 'Rotating-anode X-ray tube'
_diffrn_source_type 'PhotonJet R (Cu) X-ray Source'
_exptl_absorpt_coefficient_mu 15.864
_exptl_absorpt_correction_T_max 0.793
_exptl_absorpt_correction_T_min 0.051
_exptl_absorpt_correction_type gaussian
_exptl_absorpt_process_details
;
CrysAlisPro 1.171.42.93a (Rigaku Oxford Diffraction, 2023)
Numerical absorption correction based on gaussian integration over
a multifaceted crystal model
Empirical absorption correction using spherical harmonics,
implemented in SCALE3 ABSPACK scaling algorithm.
;
_exptl_crystal_colour 'clear light colourless'
_exptl_crystal_colour_lustre clear
_exptl_crystal_colour_modifier light
_exptl_crystal_colour_primary colourless
_exptl_crystal_density_diffrn 1.635
_exptl_crystal_description needle
_exptl_crystal_F_000 1536
_exptl_crystal_size_max 0.41
_exptl_crystal_size_mid 0.03
_exptl_crystal_size_min 0.02
_refine_diff_density_max 1.800
_refine_diff_density_min -1.151
_refine_diff_density_rms 0.186
_refine_ls_extinction_method none
_refine_ls_goodness_of_fit_ref 1.073
_refine_ls_hydrogen_treatment constr
_refine_ls_matrix_type full
_refine_ls_number_parameters 192
_refine_ls_number_reflns 2895
_refine_ls_number_restraints 40
_refine_ls_restrained_S_all 1.069
_refine_ls_R_factor_all 0.0783
_refine_ls_R_factor_gt 0.0668
_refine_ls_shift/su_max 0.001
_refine_ls_shift/su_mean 0.000
_refine_ls_structure_factor_coef Fsqd
_refine_ls_weighting_details 'w=1/[\s^2^(Fo^2^)+(0.1219P)^2^] where P=(Fo^2^+2Fc^2^)/3'
_refine_ls_weighting_scheme calc
_refine_ls_wR_factor_gt 0.1697
_refine_ls_wR_factor_ref 0.1789
_reflns_Friedel_coverage 0.000
_reflns_number_gt 2390
_reflns_number_total 2895
_reflns_threshold_expression 'I > 2\s(I)'
_cod_data_source_file d6cc00616g5.cif
_cod_data_source_block isk-466-01-298k_autored
_cod_original_cell_volume 3178.01(16)
_cod_database_code 7135906
_shelx_shelxl_version_number 2018/1
_chemical_oxdiff_formula C17H14INO2
_shelx_space_group_comment
;
The symmetry employed for this shelxl refinement is uniquely defined
by the following loop, which should always be used as a source of
symmetry information in preference to the above space-group names.
They are only intended as comments.
;
_shelx_estimated_absorpt_t_max 0.742
_shelx_estimated_absorpt_t_min 0.059
_olex2_refinement_description
;
1. Fixed Uiso
 At 1.2 times of:
  All C(H) groups
 At 1.5 times of:
  All C(H,H,H) groups
2. Restrained distances
 C00I-C00L
 1.39 with sigma of 0.02
 C00J-C00E
 1.39 with sigma of 0.02
 C00L-C00K
 1.39 with sigma of 0.02
 C00K-C00J
 1.39 with sigma of 0.02
3. Uiso/Uaniso restraints and constraints
C00E \\sim C00F \\sim C00I \\sim C00J \\sim C00L \\sim C00K: within 2A with
sigma of 0.04 and sigma for terminal atoms of 0.08 within 2A
4.a Aromatic/amide H refined with riding coordinates:
 C007(H007), C00A(H00A), C00C(H00C), C00E(H00F), C00I(H00J), C00J(H00K),
 C00K(H00L), C00L(H00M)
4.b Idealised Me refined as rotating group:
 C00D(H00B,H00D,H00E), C00G(H00G,H00H,H00I)
;
_olex2_submission_special_instructions 'No special instructions were received'
_oxdiff_exptl_absorpt_empirical_details
;
Empirical correction (ABSPACK) includes:
- Absorption correction using spherical harmonics
- Frame scaling
;
_oxdiff_exptl_absorpt_empirical_full_max 3.664
_oxdiff_exptl_absorpt_empirical_full_min 0.183

loop_
_space_group_symop_operation_xyz
'x, y, z'
'-x+1/2, -y, z+1/2'
'-x, y+1/2, -z+1/2'
'x+1/2, -y+1/2, -z'
'-x, -y, -z'
'x-1/2, y, -z-1/2'
'x, -y-1/2, z-1/2'
'-x-1/2, y-1/2, z'

loop_
_atom_site_label
_atom_site_type_symbol
_atom_site_fract_x
_atom_site_fract_y
_atom_site_fract_z
_atom_site_U_iso_or_equiv
_atom_site_adp_type
_atom_site_occupancy
_atom_site_site_symmetry_order
_atom_site_calc_flag
_atom_site_refinement_flags_posn
_atom_site_refinement_flags_adp
_atom_site_refinement_flags_occupancy
_atom_site_disorder_assembly
_atom_site_disorder_group
I001 I 0.46359(2) 0.59558(6) 0.20980(2) 0.0520(2) Uani 1 1 d . . . . .
O002 O 0.4195(3) 0.5800(7) 0.40302(16) 0.0621(13) Uani 1 1 d . . . . .
O003 O 0.2716(3) 0.5746(8) 0.22362(17) 0.0625(14) Uani 1 1 d . . . . .
N004 N 0.1584(3) 0.5707(7) 0.39068(17) 0.0477(11) Uani 1 1 d . . . . .
C005 C 0.3903(4) 0.5853(8) 0.2722(2) 0.0440(13) Uani 1 1 d . . . . .
C006 C 0.3833(4) 0.5738(8) 0.3584(2) 0.0451(13) Uani 1 1 d . . . . .
C007 C 0.4287(4) 0.5858(8) 0.3166(2) 0.0471(14) Uani 1 1 d . . . . .
H007 H 0.486244 0.594487 0.318335 0.057 Uiso 1 1 calc R U . . .
C008 C 0.2958(4) 0.5549(8) 0.3564(2) 0.0416(12) Uani 1 1 d . . . . .
C009 C 0.2422(4) 0.5341(9) 0.39977(19) 0.0461(13) Uani 1 1 d . . . . .
C00A C 0.2593(4) 0.5574(9) 0.3109(2) 0.0455(13) Uani 1 1 d . . . . .
H00A H 0.201761 0.549143 0.308800 0.055 Uiso 1 1 calc R U . . .
C00B C 0.3049(4) 0.5715(8) 0.2686(2) 0.0439(12) Uani 1 1 d . . . . .
C00C C 0.2656(4) 0.4839(10) 0.4443(2) 0.0506(14) Uani 1 1 d . . . . .
H00C H 0.322088 0.459610 0.447652 0.061 Uiso 1 1 calc R U . . .
C00D C 0.1838(5) 0.5802(11) 0.2191(3) 0.0587(18) Uani 1 1 d . . . . .
H00B H 0.169168 0.600825 0.185965 0.088 Uiso 1 1 calc R U . . .
H00D H 0.162045 0.680674 0.238419 0.088 Uiso 1 1 calc R U . . .
H00E H 0.160697 0.462723 0.229706 0.088 Uiso 1 1 calc R U . . .
C00E C 0.1333(5) 0.4180(11) 0.4901(3) 0.072(2) Uani 1 1 d D U . . .
H00F H 0.103884 0.403713 0.461482 0.086 Uiso 1 1 calc R U . . .
C00F C 0.2169(4) 0.4608(10) 0.4885(2) 0.0546(15) Uani 1 1 d . U . . .
C00G C 0.5082(6) 0.5974(16) 0.4062(3) 0.090(3) Uani 1 1 d . . . . .
H00G H 0.525859 0.707080 0.388822 0.135 Uiso 1 1 calc R U . . .
H00H H 0.533856 0.487696 0.392562 0.135 Uiso 1 1 calc R U . . .
H00I H 0.524207 0.609007 0.439372 0.135 Uiso 1 1 calc R U . . .
C00H C 0.0910(5) 0.6030(13) 0.3811(2) 0.071(2) Uani 1 1 d . . . . .
C00I C 0.2597(7) 0.4816(16) 0.5315(2) 0.090(3) Uani 1 1 d D U . . .
H00J H 0.316269 0.507482 0.531223 0.108 Uiso 1 1 calc R U . . .
C00J C 0.0921(6) 0.3960(13) 0.5342(3) 0.091(3) Uani 1 1 d D U . . .
H00K H 0.036110 0.364151 0.534873 0.109 Uiso 1 1 calc R U . . .
C00K C 0.1348(8) 0.4214(16) 0.5764(3) 0.106(4) Uani 1 1 d D U . . .
H00L H 0.107433 0.410061 0.605803 0.128 Uiso 1 1 calc R U . . .
C00L C 0.2179(9) 0.4637(18) 0.5753(3) 0.108(4) Uani 1 1 d D U . . .
H00M H 0.246741 0.480551 0.603974 0.130 Uiso 1 1 calc R U . . .

loop_
_atom_site_aniso_label
_atom_site_aniso_U_11
_atom_site_aniso_U_22
_atom_site_aniso_U_33
_atom_site_aniso_U_23
_atom_site_aniso_U_13
_atom_site_aniso_U_12
I001 0.0413(3) 0.0661(4) 0.0487(3) -0.00007(15) 0.00742(12) 0.00140(17)
O002 0.043(2) 0.090(4) 0.053(2) -0.005(2) -0.0019(19) -0.004(2)
O003 0.040(2) 0.100(4) 0.048(2) 0.004(2) 0.0008(18) 0.003(2)
N004 0.043(3) 0.051(3) 0.049(2) 0.004(2) 0.004(2) -0.006(2)
C005 0.042(3) 0.046(3) 0.044(2) 0.004(2) 0.010(2) -0.002(3)
C006 0.039(3) 0.048(3) 0.049(3) 0.000(2) -0.004(2) 0.000(2)
C007 0.035(3) 0.049(4) 0.057(3) -0.004(3) 0.002(2) 0.003(3)
C008 0.044(3) 0.032(3) 0.050(3) -0.002(2) 0.007(2) -0.002(2)
C009 0.044(3) 0.043(3) 0.050(3) -0.001(2) 0.004(2) -0.002(3)
C00A 0.038(3) 0.046(3) 0.052(3) -0.001(3) 0.007(2) -0.005(3)
C00B 0.045(3) 0.040(3) 0.046(3) 0.003(2) -0.001(2) 0.001(2)
C00C 0.047(3) 0.051(4) 0.054(3) 0.007(3) 0.001(2) -0.005(3)
C00D 0.043(4) 0.069(5) 0.064(3) 0.003(3) -0.010(3) -0.004(3)
C00E 0.066(4) 0.085(6) 0.063(4) 0.020(3) 0.020(3) 0.012(4)
C00F 0.068(4) 0.050(3) 0.046(3) 0.008(3) 0.008(3) 0.006(3)
C00G 0.051(4) 0.150(10) 0.069(4) 0.001(5) -0.013(4) -0.006(5)
C00H 0.048(4) 0.106(7) 0.058(3) 0.007(3) 0.003(3) -0.001(4)
C00I 0.111(7) 0.102(7) 0.057(3) 0.014(4) -0.009(4) -0.022(6)
C00J 0.083(6) 0.103(7) 0.087(5) 0.033(5) 0.040(5) 0.020(5)
C00K 0.150(10) 0.114(8) 0.055(4) 0.011(4) 0.040(6) 0.027(7)
C00L 0.168(11) 0.110(8) 0.047(4) 0.008(4) 0.000(5) -0.018(8)

loop_
_atom_type_symbol
_atom_type_description
_atom_type_scat_dispersion_real
_atom_type_scat_dispersion_imag
_atom_type_scat_source
C C 0.0181 0.0091 'International Tables Vol C Tables 4.2.6.8 and 6.1.1.4'
H H 0.0000 0.0000 'International Tables Vol C Tables 4.2.6.8 and 6.1.1.4'
I I -0.3257 6.8362 'International Tables Vol C Tables 4.2.6.8 and 6.1.1.4'
N N 0.0311 0.0180 'International Tables Vol C Tables 4.2.6.8 and 6.1.1.4'
O O 0.0492 0.0322 'International Tables Vol C Tables 4.2.6.8 and 6.1.1.4'

loop_
_exptl_crystal_face_index_h
_exptl_crystal_face_index_k
_exptl_crystal_face_index_l
_exptl_crystal_face_perp_dist
8 0 12 0.0293
-8 0 -12 0.0239
-1 5 1 0.2266
1 -5 -1 0.2187
-8 0 12 0.0223
7 0 -13 0.0274
7 0 13 0.0207
-7 0 -13 0.0169
-7 0 13 0.0223

loop_
_geom_angle_atom_site_label_1
_geom_angle_atom_site_label_2
_geom_angle_atom_site_label_3
_geom_angle
_geom_angle_site_symmetry_1
_geom_angle_site_symmetry_3
_geom_angle_publ_flag
C006 O002 C00G 118.8(5) . . ?
C00B O003 C00D 118.4(5) . . ?
C00H N004 C009 176.8(6) . . ?
C007 C005 I001 119.1(5) . . ?
C007 C005 C00B 120.7(5) . . ?
C00B C005 I001 120.2(4) . . ?
O002 C006 C007 122.4(5) . . ?
O002 C006 C008 117.5(5) . . ?
C007 C006 C008 120.2(5) . . ?
C005 C007 H007 119.5 . . ?
C006 C007 C005 121.1(6) . . ?
C006 C007 H007 119.5 . . ?
C006 C008 C009 123.7(5) . . ?
C00A C008 C006 117.0(5) . . ?
C00A C008 C009 119.3(5) . . ?
N004 C009 C008 113.3(5) . . ?
C00C C009 N004 119.2(5) . . ?
C00C C009 C008 127.5(6) . . ?
C008 C00A H00A 118.5 . . ?
C00B C00A C008 122.9(6) . . ?
C00B C00A H00A 118.5 . . ?
O003 C00B C005 117.2(5) . . ?
O003 C00B C00A 124.7(6) . . ?
C005 C00B C00A 118.1(6) . . ?
C009 C00C H00C 114.7 . . ?
C009 C00C C00F 130.7(6) . . ?
C00F C00C H00C 114.7 . . ?
O003 C00D H00B 109.5 . . ?
O003 C00D H00D 109.5 . . ?
O003 C00D H00E 109.5 . . ?
H00B C00D H00D 109.5 . . ?
H00B C00D H00E 109.5 . . ?
H00D C00D H00E 109.5 . . ?
C00F C00E H00F 119.6 . . ?
C00F C00E C00J 120.8(8) . . ?
C00J C00E H00F 119.6 . . ?
C00E C00F C00C 124.8(6) . . ?
C00E C00F C00I 118.7(6) . . ?
C00I C00F C00C 116.4(7) . . ?
O002 C00G H00G 109.5 . . ?
O002 C00G H00H 109.5 . . ?
O002 C00G H00I 109.5 . . ?
H00G C00G H00H 109.5 . . ?
H00G C00G H00I 109.5 . . ?
H00H C00G H00I 109.5 . . ?
C00F C00I H00J 119.9 . . ?
C00F C00I C00L 120.1(10) . . ?
C00L C00I H00J 119.9 . . ?
C00E C00J H00K 120.1 . . ?
C00K C00J C00E 119.8(9) . . ?
C00K C00J H00K 120.1 . . ?
C00J C00K H00L 120.1 . . ?
C00J C00K C00L 119.8(8) . . ?
C00L C00K H00L 120.1 . . ?
C00I C00L H00M 119.6 . . ?
C00K C00L C00I 120.7(9) . . ?
C00K C00L H00M 119.6 . . ?

loop_
_geom_bond_atom_site_label_1
_geom_bond_atom_site_label_2
_geom_bond_distance
_geom_bond_site_symmetry_2
_geom_bond_publ_flag
I001 C005 2.099(5) . ?
O002 C006 1.371(7) . ?
O002 C00G 1.436(11) . ?
O003 C00B 1.361(8) . ?
O003 C00D 1.421(9) . ?
N004 C009 1.397(8) . ?
N004 C00H 1.141(9) . ?
C005 C007 1.380(9) . ?
C005 C00B 1.382(9) . ?
C006 C007 1.373(9) . ?
C006 C008 1.416(8) . ?
C007 H007 0.9300 . ?
C008 C009 1.490(8) . ?
C008 C00A 1.393(8) . ?
C009 C00C 1.341(8) . ?
C00A H00A 0.9300 . ?
C00A C00B 1.389(9) . ?
C00C H00C 0.9300 . ?
C00C C00F 1.467(8) . ?
C00D H00B 0.9600 . ?
C00D H00D 0.9600 . ?
C00D H00E 0.9600 . ?
C00E H00F 0.9300 . ?
C00E C00F 1.382(11) . ?
C00E C00J 1.403(9) . ?
C00F C00I 1.386(11) . ?
C00G H00G 0.9600 . ?
C00G H00H 0.9600 . ?
C00G H00I 0.9600 . ?
C00I H00J 0.9300 . ?
C00I C00L 1.394(11) . ?
C00J H00K 0.9300 . ?
C00J C00K 1.371(13) . ?
C00K H00L 0.9300 . ?
C00K C00L 1.373(13) . ?
C00L H00M 0.9300 . ?

loop_
_geom_torsion_atom_site_label_1
_geom_torsion_atom_site_label_2
_geom_torsion_atom_site_label_3
_geom_torsion_atom_site_label_4
_geom_torsion
_geom_torsion_site_symmetry_1
_geom_torsion_site_symmetry_2
_geom_torsion_site_symmetry_3
_geom_torsion_site_symmetry_4
_geom_torsion_publ_flag
I001 C005 C007 C006 -178.1(5) . . . . ?
I001 C005 C00B O003 -3.2(7) . . . . ?
I001 C005 C00B C00A 177.4(4) . . . . ?
O002 C006 C007 C005 -177.9(5) . . . . ?
O002 C006 C008 C009 -2.5(9) . . . . ?
O002 C006 C008 C00A 177.2(5) . . . . ?
N004 C009 C00C C00F -1.1(11) . . . . ?
C006 C008 C009 N004 163.0(5) . . . . ?
C006 C008 C009 C00C -17.8(11) . . . . ?
C006 C008 C00A C00B 2.0(9) . . . . ?
C007 C005 C00B O003 179.1(5) . . . . ?
C007 C005 C00B C00A -0.3(9) . . . . ?
C007 C006 C008 C009 177.7(6) . . . . ?
C007 C006 C008 C00A -2.6(9) . . . . ?
C008 C006 C007 C005 1.8(9) . . . . ?
C008 C009 C00C C00F 179.8(7) . . . . ?
C008 C00A C00B O003 -179.9(6) . . . . ?
C008 C00A C00B C005 -0.6(9) . . . . ?
C009 C008 C00A C00B -178.3(6) . . . . ?
C009 C00C C00F C00E 25.9(13) . . . . ?
C009 C00C C00F C00I -155.0(9) . . . . ?
C00A C008 C009 N004 -16.7(8) . . . . ?
C00A C008 C009 C00C 162.5(7) . . . . ?
C00B C005 C007 C006 -0.4(9) . . . . ?
C00C C00F C00I C00L 179.4(10) . . . . ?
C00D O003 C00B C005 -173.6(6) . . . . ?
C00D O003 C00B C00A 5.7(9) . . . . ?
C00E C00F C00I C00L -1.5(15) . . . . ?
C00E C00J C00K C00L -1.6(17) . . . . ?
C00F C00E C00J C00K 1.6(14) . . . . ?
C00F C00I C00L C00K 1.4(19) . . . . ?
C00G O002 C006 C007 -0.8(10) . . . . ?
C00G O002 C006 C008 179.5(7) . . . . ?
C00J C00E C00F C00C 179.0(7) . . . . ?
C00J C00E C00F C00I 0.0(13) . . . . ?
C00J C00K C00L C00I 0(2) . . . . ?

loop_
_exptl_oxdiff_crystal_face_indexfrac_h
_exptl_oxdiff_crystal_face_indexfrac_k
_exptl_oxdiff_crystal_face_indexfrac_l
_exptl_oxdiff_crystal_face_x
_exptl_oxdiff_crystal_face_y
_exptl_oxdiff_crystal_face_z
7.6988 0.1331 12.1869 -0.1162 -0.3404 0.9331
-7.7065 -0.0945 -12.1779 0.1188 0.3478 -0.9300
-0.6621 4.5904 1.4760 0.3070 0.8663 0.3941
0.8712 -4.5897 -1.1466 -0.3103 -0.8761 -0.3690
-7.8023 -0.1574 11.9583 -0.9013 0.4280 -0.0674
7.2966 0.0203 -12.8900 0.9031 -0.4292 -0.0093
7.3826 -0.1069 12.7609 -0.1769 -0.3648 0.9141
-7.3832 0.0682 -12.7639 0.1736 0.3578 -0.9175
-7.2966 -0.0203 12.8900 -0.9031 0.4292 0.0093
